data_7132487
loop_
_publ_author_name
'Zhang, Xuan'
'Song, Xiaoxiao'
'Ni, Qijian'

_publ_section_title
;
 Organocatalytic regio- and enantioselective C1-arylation of
 &#x3b2;,&#x3b3;-alkynyl-&#x3b1;-imino esters with
 pyrrolo[2,1-<i>a</i>]isoquinolines.
;
_journal_issue 7
_journal_name_full 'Chemical communications (Cambridge, England)'
_journal_page_first 831
_journal_page_last 834
_journal_paper_doi 10.1039/d3cc04946a
_journal_volume 60
_journal_year 2024
_chemical_formula_moiety 'C31 H30 N2 O6'
_chemical_formula_sum 'C31 H30 N2 O6'
_chemical_formula_weight 526.57
_space_group_crystal_system triclinic
_space_group_IT_number 2
_space_group_name_Hall '-P 1'
_space_group_name_H-M_alt 'P -1'
_atom_sites_solution_hydrogens geom
_atom_sites_solution_primary dual
_audit_creation_date 2023-04-23
_audit_creation_method
;
Olex2 1.5
(compiled 2022.04.07 svn.rca3783a0 for OlexSys, GUI svn.r6498)
;
_audit_update_record
;
2023-08-09 deposited with the CCDC.	2023-12-15 downloaded from the CCDC.
;
_cell_angle_alpha 105.430(3)
_cell_angle_beta 99.759(3)
_cell_angle_gamma 108.874(4)
_cell_formula_units_Z 2
_cell_length_a 10.1018(8)
_cell_length_b 11.4504(7)
_cell_length_c 13.7104(12)
_cell_measurement_reflns_used 3536
_cell_measurement_temperature 300.00
_cell_measurement_theta_max 29.684
_cell_measurement_theta_min 3.083
_cell_volume 1388.58(19)
_computing_cell_refinement 'SAINT v8.37A (Bruker, 2015)'
_computing_data_collection 'Bruker D8 Venture diffractrometer'
_computing_data_reduction 'SAINT v8.37A (Bruker, 2015)'
_computing_molecular_graphics 'Olex2 1.5 (Dolomanov et al., 2009)'
_computing_publication_material 'Olex2 1.5 (Dolomanov et al., 2009)'
_computing_structure_refinement 'SHELXL 2019/2 (Sheldrick, 2015)'
_computing_structure_solution 'SHELXT 2018/2 (Sheldrick, 2018)'
_diffrn_ambient_temperature 300.00
_diffrn_detector 'CCD area detector'
_diffrn_detector_area_resol_mean 7.9
_diffrn_detector_type 'CCD area detector'
_diffrn_measured_fraction_theta_full 0.924
_diffrn_measured_fraction_theta_max 0.735
_diffrn_measurement_device 'three-circle diffractometer'
_diffrn_measurement_device_type 'Bruker APEX-II CCD'
_diffrn_measurement_method 'phi and omega scans'
_diffrn_radiation_monochromator graphite
_diffrn_radiation_probe x-ray
_diffrn_radiation_type MoK\a
_diffrn_radiation_wavelength 0.71073
_diffrn_reflns_av_R_equivalents 0.0344
_diffrn_reflns_av_unetI/netI 0.0629
_diffrn_reflns_Laue_measured_fraction_full 0.924
_diffrn_reflns_Laue_measured_fraction_max 0.735
_diffrn_reflns_limit_h_max 13
_diffrn_reflns_limit_h_min -13
_diffrn_reflns_limit_k_max 15
_diffrn_reflns_limit_k_min -15
_diffrn_reflns_limit_l_max 20
_diffrn_reflns_limit_l_min -17
_diffrn_reflns_number 12577
_diffrn_reflns_point_group_measured_fraction_full 0.924
_diffrn_reflns_point_group_measured_fraction_max 0.735
_diffrn_reflns_theta_full 25.242
_diffrn_reflns_theta_max 32.134
_diffrn_reflns_theta_min 2.802
_diffrn_source 'sealed X-ray tube'
_diffrn_source_current 30.0
_diffrn_source_power 1.5
_diffrn_source_target Mo
_diffrn_source_type 'Incoatec I\ms'
_diffrn_source_voltage 50.0
_diffrn_standards_number 0
_exptl_absorpt_coefficient_mu 0.088
_exptl_absorpt_correction_T_max 0.7464
_exptl_absorpt_correction_T_min 0.6884
_exptl_absorpt_correction_type multi-scan
_exptl_absorpt_process_details
;
SADABS-2016/2 (Bruker,2016/2) was used for absorption correction.
wR2(int) was 0.0511 before and 0.0392 after correction.
The Ratio of minimum to maximum transmission is 0.9223.
The \l/2 correction factor is Not present.
;
_exptl_crystal_colour colourless
_exptl_crystal_colour_primary colourless
_exptl_crystal_density_diffrn 1.259
_exptl_crystal_description block
_exptl_crystal_F_000 556
_exptl_crystal_size_max 0.16
_exptl_crystal_size_mid 0.15
_exptl_crystal_size_min 0.13
_refine_diff_density_max 0.213
_refine_diff_density_min -0.194
_refine_diff_density_rms 0.037
_refine_ls_extinction_method none
_refine_ls_goodness_of_fit_ref 1.022
_refine_ls_hydrogen_treatment constr
_refine_ls_matrix_type full
_refine_ls_number_parameters 386
_refine_ls_number_reflns 7152
_refine_ls_number_restraints 96
_refine_ls_restrained_S_all 1.021
_refine_ls_R_factor_all 0.1009
_refine_ls_R_factor_gt 0.0490
_refine_ls_shift/su_max 0.000
_refine_ls_shift/su_mean 0.000
_refine_ls_structure_factor_coef Fsqd
_refine_ls_weighting_details 'w=1/[\s^2^(Fo^2^)+(0.0607P)^2^+0.1134P] where P=(Fo^2^+2Fc^2^)/3'
_refine_ls_weighting_scheme calc
_refine_ls_wR_factor_gt 0.1165
_refine_ls_wR_factor_ref 0.1398
_reflns_Friedel_coverage 0.000
_reflns_number_gt 4171
_reflns_number_total 7152
_reflns_threshold_expression 'I > 2\s(I)'
_cod_data_source_file d3cc04946a2.cif
_cod_data_source_block 20220530c
_cod_depositor_comments 'Adding full bibliography for 7132486--7132487.cif.'
_cod_database_code 7132487
_shelx_shelxl_version_number 2019/2
_shelx_space_group_comment
;
The symmetry employed for this shelxl refinement is uniquely defined
by the following loop, which should always be used as a source of
symmetry information in preference to the above space-group names.
They are only intended as comments.
;
_shelx_estimated_absorpt_t_max 0.989
_shelx_estimated_absorpt_t_min 0.986
_olex2_refinement_description
;
1. Fixed Uiso
 At 1.2 times of:
  All C(H) groups, All C(H,H) groups, All N(H) groups
 At 1.5 times of:
  All C(H,H,H) groups
2. Uiso/Uaniso restraints and constraints
O6A \\sim O6 \\sim C30 \\sim C30A \\sim C31 \\sim C31A: within 2A with sigma of
0.01 and sigma for terminal atoms of 0.02 within 2A
3. Rigid body (RIGU) restrains
 C29, O6, C30, C31
 with sigma for 1-2 distances of 0.01 and sigma for 1-3 distances of 0.02
 C29, O6A, C30A, C31A
 with sigma for 1-2 distances of 0.01 and sigma for 1-3 distances of 0.02
4. Others
 Sof(O6A)=Sof(C30A)=Sof(H30C)=Sof(H30D)=Sof(C31A)=Sof(H31D)=Sof(H31E)=
 Sof(H31F)=1-FVAR(1)
 Sof(O6)=Sof(C30)=Sof(H30A)=Sof(H30B)=Sof(C31)=Sof(H31A)=Sof(H31B)=Sof(H31C)=
 FVAR(1)
5.a Secondary CH2 refined with riding coordinates:
 C30(H30A,H30B), C30A(H30C,H30D)
5.b Aromatic/amide H refined with riding coordinates:
 N2(H2), C3(H3), C6(H6), C7(H7), C8(H8), C9(H9), C11(H11), C12(H12), C19(H19),
 C20(H20), C21(H21), C22(H22), C23(H23)
5.c Idealised Me refined as rotating group:
 C15(H15A,H15B,H15C), C26(H26A,H26B,H26C), C27(H27A,H27B,H27C), C28(H28A,H28B,
 H28C), C31(H31A,H31B,H31C), C31A(H31D,H31E,H31F)
;
_olex2_submission_special_instructions 'No special instructions were received'

loop_
_space_group_symop_operation_xyz
'x, y, z'
'-x, -y, -z'

loop_
_atom_site_label
_atom_site_type_symbol
_atom_site_fract_x
_atom_site_fract_y
_atom_site_fract_z
_atom_site_U_iso_or_equiv
_atom_site_adp_type
_atom_site_occupancy
_atom_site_site_symmetry_order
_atom_site_calc_flag
_atom_site_refinement_flags_posn
_atom_site_refinement_flags_adp
_atom_site_refinement_flags_occupancy
_atom_site_disorder_assembly
_atom_site_disorder_group
O1 O 0.78021(13) 0.42084(12) 0.87454(9) 0.0508(3) Uani 1 1 d . . . . .
O2 O 0.74337(12) 0.59764(11) 0.96303(8) 0.0455(3) Uani 1 1 d . . . . .
O3 O 0.36397(13) 0.51327(12) 0.66909(9) 0.0502(3) Uani 1 1 d . . . . .
O4 O 0.30521(13) 0.59381(13) 0.81914(9) 0.0507(3) Uani 1 1 d . . . . .
O5 O 0.50398(14) 0.34957(12) 0.94314(9) 0.0526(3) Uani 1 1 d . . . . .
O6 O 0.3701(10) 0.1410(9) 0.8853(8) 0.0587(16) Uani 0.597(13) 1 d . U P A 1
N1 N 0.47895(13) 0.27274(12) 0.61606(9) 0.0347(3) Uani 1 1 d . . . . .
N2 N 0.48935(14) 0.53113(12) 0.82940(10) 0.0372(3) Uani 1 1 d . . . . .
H2 H 0.498680 0.556643 0.896025 0.045 Uiso 1 1 calc R U . . .
C1 C 0.50765(16) 0.33052(14) 0.72309(11) 0.0340(3) Uani 1 1 d . . . . .
C2 C 0.44386(16) 0.23057(15) 0.76059(12) 0.0376(3) Uani 1 1 d . . . . .
C3 C 0.37766(17) 0.11105(15) 0.67503(13) 0.0418(4) Uani 1 1 d . . . . .
H3 H 0.327956 0.028987 0.678590 0.050 Uiso 1 1 calc R U . . .
C4 C 0.39916(16) 0.13669(15) 0.58600(12) 0.0376(3) Uani 1 1 d . . . . .
C5 C 0.35858(16) 0.05454(15) 0.47736(13) 0.0407(4) Uani 1 1 d . . . . .
C6 C 0.28195(19) -0.08177(17) 0.44367(15) 0.0518(4) Uani 1 1 d . . . . .
H6 H 0.254393 -0.121573 0.491975 0.062 Uiso 1 1 calc R U . . .
C7 C 0.2473(2) -0.15707(19) 0.33892(16) 0.0607(5) Uani 1 1 d . . . . .
H7 H 0.196993 -0.247583 0.317274 0.073 Uiso 1 1 calc R U . . .
C8 C 0.2863(2) -0.0997(2) 0.26569(15) 0.0625(6) Uani 1 1 d . . . . .
H8 H 0.261818 -0.151424 0.195226 0.075 Uiso 1 1 calc R U . . .
C9 C 0.3614(2) 0.03375(19) 0.29725(14) 0.0551(5) Uani 1 1 d . . . . .
H9 H 0.387459 0.072057 0.247818 0.066 Uiso 1 1 calc R U . . .
C10 C 0.39929(17) 0.11310(16) 0.40348(12) 0.0429(4) Uani 1 1 d . . . . .
C11 C 0.47680(18) 0.25298(17) 0.43946(13) 0.0441(4) Uani 1 1 d . . . . .
H11 H 0.502558 0.292339 0.390538 0.053 Uiso 1 1 calc R U . . .
C12 C 0.51331(17) 0.32865(16) 0.53986(12) 0.0401(4) Uani 1 1 d . . . . .
H12 H 0.561907 0.419154 0.559504 0.048 Uiso 1 1 calc R U . . .
C13 C 0.58925(16) 0.47556(14) 0.78876(11) 0.0331(3) Uani 1 1 d . . . . .
C14 C 0.71348(16) 0.49007(15) 0.88139(12) 0.0370(3) Uani 1 1 d . . . . .
C15 C 0.8601(2) 0.6255(2) 1.05348(15) 0.0667(6) Uani 1 1 d . . . . .
H15A H 0.943157 0.618836 1.030975 0.100 Uiso 1 1 calc R U . . .
H15B H 0.828723 0.563363 1.088348 0.100 Uiso 1 1 calc R U . . .
H15C H 0.886105 0.712817 1.101312 0.100 Uiso 1 1 calc R U . . .
C16 C 0.67365(16) 0.56048(15) 0.73769(12) 0.0366(3) Uani 1 1 d . . . . .
C17 C 0.75210(17) 0.64114(15) 0.71118(12) 0.0394(4) Uani 1 1 d . . . . .
C18 C 0.84040(16) 0.73629(15) 0.67358(12) 0.0380(3) Uani 1 1 d . . . . .
C19 C 0.92509(18) 0.86369(17) 0.74232(14) 0.0486(4) Uani 1 1 d . . . . .
H19 H 0.926515 0.887210 0.812971 0.058 Uiso 1 1 calc R U . . .
C20 C 1.0070(2) 0.95499(18) 0.70507(17) 0.0591(5) Uani 1 1 d . . . . .
H20 H 1.064095 1.040005 0.751086 0.071 Uiso 1 1 calc R U . . .
C21 C 1.0050(2) 0.9218(2) 0.60156(18) 0.0623(5) Uani 1 1 d . . . . .
H21 H 1.060535 0.984205 0.577350 0.075 Uiso 1 1 calc R U . . .
C22 C 0.9215(2) 0.7969(2) 0.53306(16) 0.0609(5) Uani 1 1 d . . . . .
H22 H 0.920005 0.774784 0.462411 0.073 Uiso 1 1 calc R U . . .
C23 C 0.83966(19) 0.70380(18) 0.56850(14) 0.0504(4) Uani 1 1 d . . . . .
H23 H 0.783721 0.618904 0.521816 0.061 Uiso 1 1 calc R U . . .
C24 C 0.38301(16) 0.54259(15) 0.76323(12) 0.0375(3) Uani 1 1 d . . . . .
C25 C 0.18564(19) 0.62459(19) 0.76918(15) 0.0526(5) Uani 1 1 d . . . . .
C26 C 0.0676(2) 0.5018(3) 0.6896(2) 0.0896(8) Uani 1 1 d . . . . .
H26A H 0.101762 0.471538 0.630370 0.134 Uiso 1 1 calc R U . . .
H26B H -0.016321 0.520049 0.666382 0.134 Uiso 1 1 calc R U . . .
H26C H 0.041616 0.435134 0.721075 0.134 Uiso 1 1 calc R U . . .
C27 C 0.2445(3) 0.7296(2) 0.7237(2) 0.0780(7) Uani 1 1 d . . . . .
H27A H 0.329337 0.799741 0.774760 0.117 Uiso 1 1 calc R U . . .
H27B H 0.171611 0.762995 0.705536 0.117 Uiso 1 1 calc R U . . .
H27C H 0.270324 0.693229 0.661648 0.117 Uiso 1 1 calc R U . . .
C28 C 0.1320(3) 0.6750(3) 0.86221(19) 0.0820(7) Uani 1 1 d . . . . .
H28A H 0.092577 0.605379 0.888558 0.123 Uiso 1 1 calc R U . . .
H28B H 0.057694 0.705240 0.840141 0.123 Uiso 1 1 calc R U . . .
H28C H 0.211783 0.746368 0.916827 0.123 Uiso 1 1 calc R U . . .
C29 C 0.44830(18) 0.24698(17) 0.87032(13) 0.0434(4) Uani 1 1 d . . . . .
C30 C 0.3981(10) 0.1194(9) 0.9842(6) 0.0709(18) Uani 0.597(13) 1 d . U P A 1
H30A H 0.469429 0.197930 1.039976 0.085 Uiso 0.597(13) 1 calc R U P A 1
H30B H 0.430168 0.047313 0.978743 0.085 Uiso 0.597(13) 1 calc R U P A 1
C31 C 0.2478(7) 0.0856(9) 1.0005(4) 0.0864(18) Uani 0.597(13) 1 d . U P A 1
H31A H 0.181658 0.004407 0.946694 0.130 Uiso 0.597(13) 1 calc R U P A 1
H31B H 0.214693 0.154439 0.996729 0.130 Uiso 0.597(13) 1 calc R U P A 1
H31C H 0.251679 0.076623 1.068453 0.130 Uiso 0.597(13) 1 calc R U P A 1
O6A O 0.4005(16) 0.1193(14) 0.8779(12) 0.059(2) Uani 0.403(13) 1 d . U P A 2
C30A C 0.3676(12) 0.1519(10) 0.9952(8) 0.0515(17) Uani 0.403(13) 1 d . U P A 2
H30C H 0.457045 0.190709 1.052236 0.062 Uiso 0.403(13) 1 calc R U P A 2
H30D H 0.315357 0.209966 1.003350 0.062 Uiso 0.403(13) 1 calc R U P A 2
C31A C 0.2771(15) 0.0201(11) 0.9907(6) 0.103(4) Uani 0.403(13) 1 d . U P A 2
H31D H 0.309560 -0.043232 0.952094 0.155 Uiso 0.403(13) 1 calc R U P A 2
H31E H 0.177228 -0.000749 0.955989 0.155 Uiso 0.403(13) 1 calc R U P A 2
H31F H 0.285222 0.018026 1.060917 0.155 Uiso 0.403(13) 1 calc R U P A 2

loop_
_atom_site_aniso_label
_atom_site_aniso_U_11
_atom_site_aniso_U_22
_atom_site_aniso_U_33
_atom_site_aniso_U_23
_atom_site_aniso_U_13
_atom_site_aniso_U_12
O1 0.0463(7) 0.0490(7) 0.0559(7) 0.0115(5) 0.0048(6) 0.0271(6)
O2 0.0504(7) 0.0418(6) 0.0364(6) 0.0063(5) 0.0015(5) 0.0193(5)
O3 0.0491(7) 0.0675(8) 0.0390(7) 0.0168(6) 0.0100(5) 0.0312(6)
O4 0.0504(7) 0.0705(8) 0.0505(7) 0.0243(6) 0.0200(6) 0.0417(6)
O5 0.0678(8) 0.0484(7) 0.0397(6) 0.0144(5) 0.0192(6) 0.0187(6)
O6 0.079(3) 0.043(3) 0.0429(17) 0.0170(19) 0.022(2) 0.0059(19)
N1 0.0324(6) 0.0346(6) 0.0354(7) 0.0090(5) 0.0096(5) 0.0133(5)
N2 0.0396(7) 0.0441(7) 0.0329(7) 0.0115(5) 0.0121(5) 0.0229(6)
C1 0.0320(7) 0.0370(8) 0.0323(8) 0.0096(6) 0.0095(6) 0.0141(6)
C2 0.0347(8) 0.0377(8) 0.0386(8) 0.0129(6) 0.0114(6) 0.0116(6)
C3 0.0377(8) 0.0361(8) 0.0463(9) 0.0125(7) 0.0116(7) 0.0092(7)
C4 0.0298(7) 0.0351(8) 0.0423(9) 0.0080(6) 0.0078(6) 0.0111(6)
C5 0.0313(8) 0.0415(9) 0.0434(9) 0.0055(7) 0.0063(6) 0.0163(7)
C6 0.0406(9) 0.0447(9) 0.0584(11) 0.0050(8) 0.0099(8) 0.0143(8)
C7 0.0466(10) 0.0481(10) 0.0647(13) -0.0073(9) 0.0053(9) 0.0170(8)
C8 0.0552(12) 0.0661(13) 0.0457(11) -0.0091(9) 0.0025(9) 0.0265(10)
C9 0.0536(11) 0.0675(12) 0.0381(9) 0.0052(8) 0.0074(8) 0.0292(9)
C10 0.0370(8) 0.0512(9) 0.0368(8) 0.0064(7) 0.0062(7) 0.0218(7)
C11 0.0420(9) 0.0524(10) 0.0374(9) 0.0144(7) 0.0109(7) 0.0186(8)
C12 0.0411(9) 0.0411(8) 0.0367(8) 0.0141(7) 0.0107(7) 0.0137(7)
C13 0.0330(8) 0.0331(7) 0.0347(8) 0.0103(6) 0.0114(6) 0.0148(6)
C14 0.0364(8) 0.0346(8) 0.0385(8) 0.0114(6) 0.0097(6) 0.0132(7)
C15 0.0684(13) 0.0680(13) 0.0437(11) 0.0084(9) -0.0096(9) 0.0229(11)
C16 0.0352(8) 0.0347(8) 0.0369(8) 0.0092(6) 0.0088(6) 0.0129(6)
C17 0.0349(8) 0.0402(8) 0.0415(9) 0.0129(7) 0.0094(7) 0.0140(7)
C18 0.0310(8) 0.0406(8) 0.0436(9) 0.0173(7) 0.0095(6) 0.0135(6)
C19 0.0435(9) 0.0440(9) 0.0491(10) 0.0127(7) 0.0085(8) 0.0106(7)
C20 0.0476(11) 0.0429(10) 0.0772(14) 0.0227(9) 0.0106(10) 0.0073(8)
C21 0.0470(11) 0.0703(13) 0.0803(15) 0.0497(12) 0.0184(10) 0.0166(10)
C22 0.0590(12) 0.0807(14) 0.0543(11) 0.0382(11) 0.0220(10) 0.0260(11)
C23 0.0478(10) 0.0532(10) 0.0466(10) 0.0176(8) 0.0117(8) 0.0153(8)
C24 0.0369(8) 0.0385(8) 0.0402(9) 0.0143(6) 0.0124(7) 0.0172(7)
C25 0.0436(10) 0.0650(12) 0.0675(12) 0.0312(9) 0.0204(9) 0.0345(9)
C26 0.0472(13) 0.0861(17) 0.119(2) 0.0202(15) 0.0042(13) 0.0266(12)
C27 0.0793(16) 0.0917(17) 0.1070(19) 0.0624(15) 0.0461(14) 0.0551(14)
C28 0.0882(17) 0.116(2) 0.0969(18) 0.0553(15) 0.0534(15) 0.0795(16)
C29 0.0416(9) 0.0454(9) 0.0431(9) 0.0189(8) 0.0136(7) 0.0128(7)
C30 0.097(4) 0.055(3) 0.047(2) 0.020(2) 0.017(2) 0.011(2)
C31 0.129(4) 0.085(4) 0.067(3) 0.039(3) 0.045(3) 0.050(3)
O6A 0.087(5) 0.042(4) 0.048(3) 0.022(2) 0.024(3) 0.017(2)
C30A 0.081(4) 0.043(4) 0.036(3) 0.019(2) 0.025(2) 0.022(2)
C31A 0.151(7) 0.064(5) 0.064(4) 0.028(3) 0.030(4) -0.001(5)

loop_
_atom_type_symbol
_atom_type_description
_atom_type_scat_dispersion_real
_atom_type_scat_dispersion_imag
_atom_type_scat_source
C C 0.0033 0.0016 'International Tables Vol C Tables 4.2.6.8 and 6.1.1.4'
H H 0.0000 0.0000 'International Tables Vol C Tables 4.2.6.8 and 6.1.1.4'
N N 0.0061 0.0033 'International Tables Vol C Tables 4.2.6.8 and 6.1.1.4'
O O 0.0106 0.0060 'International Tables Vol C Tables 4.2.6.8 and 6.1.1.4'

loop_
_geom_angle_atom_site_label_1
_geom_angle_atom_site_label_2
_geom_angle_atom_site_label_3
_geom_angle
_geom_angle_site_symmetry_1
_geom_angle_site_symmetry_3
_geom_angle_publ_flag
C14 O2 C15 116.18(14) . . ?
C24 O4 C25 121.93(13) . . ?
C29 O6 C30 123.1(9) . . ?
C1 N1 C4 109.60(12) . . ?
C1 N1 C12 130.31(13) . . ?
C12 N1 C4 120.07(13) . . ?
C13 N2 H2 119.7 . . ?
C24 N2 H2 119.7 . . ?
C24 N2 C13 120.58(12) . . ?
N1 C1 C2 106.61(12) . . ?
N1 C1 C13 127.40(13) . . ?
C2 C1 C13 125.97(13) . . ?
C1 C2 C3 108.48(14) . . ?
C1 C2 C29 125.52(14) . . ?
C3 C2 C29 125.99(14) . . ?
C2 C3 H3 126.0 . . ?
C4 C3 C2 108.08(14) . . ?
C4 C3 H3 126.0 . . ?
N1 C4 C5 119.77(14) . . ?
C3 C4 N1 107.23(13) . . ?
C3 C4 C5 133.00(15) . . ?
C6 C5 C4 122.05(16) . . ?
C6 C5 C10 119.25(15) . . ?
C10 C5 C4 118.70(15) . . ?
C5 C6 H6 119.9 . . ?
C7 C6 C5 120.10(19) . . ?
C7 C6 H6 119.9 . . ?
C6 C7 H7 119.6 . . ?
C6 C7 C8 120.86(19) . . ?
C8 C7 H7 119.6 . . ?
C7 C8 H8 120.1 . . ?
C9 C8 C7 119.85(17) . . ?
C9 C8 H8 120.1 . . ?
C8 C9 H9 119.7 . . ?
C8 C9 C10 120.69(19) . . ?
C10 C9 H9 119.7 . . ?
C5 C10 C9 119.25(17) . . ?
C5 C10 C11 118.38(14) . . ?
C9 C10 C11 122.37(17) . . ?
C10 C11 H11 118.6 . . ?
C12 C11 C10 122.72(16) . . ?
C12 C11 H11 118.6 . . ?
N1 C12 H12 119.9 . . ?
C11 C12 N1 120.29(15) . . ?
C11 C12 H12 119.9 . . ?
N2 C13 C1 110.36(12) . . ?
N2 C13 C14 110.44(12) . . ?
N2 C13 C16 109.25(12) . . ?
C1 C13 C14 108.84(12) . . ?
C16 C13 C1 116.76(12) . . ?
C16 C13 C14 100.76(12) . . ?
O1 C14 O2 125.69(15) . . ?
O1 C14 C13 123.61(14) . . ?
O2 C14 C13 110.31(13) . . ?
O2 C15 H15A 109.5 . . ?
O2 C15 H15B 109.5 . . ?
O2 C15 H15C 109.5 . . ?
H15A C15 H15B 109.5 . . ?
H15A C15 H15C 109.5 . . ?
H15B C15 H15C 109.5 . . ?
C17 C16 C13 170.45(16) . . ?
C16 C17 C18 176.69(17) . . ?
C19 C18 C17 120.04(15) . . ?
C23 C18 C17 120.86(15) . . ?
C23 C18 C19 119.08(15) . . ?
C18 C19 H19 120.2 . . ?
C20 C19 C18 119.63(17) . . ?
C20 C19 H19 120.2 . . ?
C19 C20 H20 119.7 . . ?
C21 C20 C19 120.68(18) . . ?
C21 C20 H20 119.7 . . ?
C20 C21 H21 119.9 . . ?
C20 C21 C22 120.18(18) . . ?
C22 C21 H21 119.9 . . ?
C21 C22 H22 119.9 . . ?
C21 C22 C23 120.21(19) . . ?
C23 C22 H22 119.9 . . ?
C18 C23 H23 119.9 . . ?
C22 C23 C18 120.21(17) . . ?
C22 C23 H23 119.9 . . ?
O3 C24 O4 126.23(14) . . ?
O3 C24 N2 124.58(14) . . ?
O4 C24 N2 109.17(13) . . ?
O4 C25 C26 110.19(16) . . ?
O4 C25 C27 109.90(15) . . ?
O4 C25 C28 101.76(15) . . ?
C26 C25 C27 113.2(2) . . ?
C26 C25 C28 110.03(19) . . ?
C27 C25 C28 111.19(18) . . ?
C25 C26 H26A 109.5 . . ?
C25 C26 H26B 109.5 . . ?
C25 C26 H26C 109.5 . . ?
H26A C26 H26B 109.5 . . ?
H26A C26 H26C 109.5 . . ?
H26B C26 H26C 109.5 . . ?
C25 C27 H27A 109.5 . . ?
C25 C27 H27B 109.5 . . ?
C25 C27 H27C 109.5 . . ?
H27A C27 H27B 109.5 . . ?
H27A C27 H27C 109.5 . . ?
H27B C27 H27C 109.5 . . ?
C25 C28 H28A 109.5 . . ?
C25 C28 H28B 109.5 . . ?
C25 C28 H28C 109.5 . . ?
H28A C28 H28B 109.5 . . ?
H28A C28 H28C 109.5 . . ?
H28B C28 H28C 109.5 . . ?
O5 C29 O6 119.4(4) . . ?
O5 C29 C2 125.77(15) . . ?
O5 C29 O6A 126.0(6) . . ?
O6 C29 C2 114.4(4) . . ?
O6A C29 C2 107.2(6) . . ?
O6 C30 H30A 111.8 . . ?
O6 C30 H30B 111.8 . . ?
O6 C30 C31 99.9(9) . . ?
H30A C30 H30B 109.5 . . ?
C31 C30 H30A 111.8 . . ?
C31 C30 H30B 111.8 . . ?
C30 C31 H31A 109.5 . . ?
C30 C31 H31B 109.5 . . ?
C30 C31 H31C 109.5 . . ?
H31A C31 H31B 109.5 . . ?
H31A C31 H31C 109.5 . . ?
H31B C31 H31C 109.5 . . ?
C29 O6A C30A 100.6(9) . . ?
O6A C30A H30C 111.5 . . ?
O6A C30A H30D 111.5 . . ?
H30C C30A H30D 109.3 . . ?
C31A C30A O6A 101.5(10) . . ?
C31A C30A H30C 111.5 . . ?
C31A C30A H30D 111.5 . . ?
C30A C31A H31D 109.5 . . ?
C30A C31A H31E 109.5 . . ?
C30A C31A H31F 109.5 . . ?
H31D C31A H31E 109.5 . . ?
H31D C31A H31F 109.5 . . ?
H31E C31A H31F 109.5 . . ?

loop_
_geom_bond_atom_site_label_1
_geom_bond_atom_site_label_2
_geom_bond_distance
_geom_bond_site_symmetry_2
_geom_bond_publ_flag
O1 C14 1.1912(18) . ?
O2 C14 1.3313(18) . ?
O2 C15 1.442(2) . ?
O3 C24 1.2078(18) . ?
O4 C24 1.3463(18) . ?
O4 C25 1.4751(19) . ?
O5 C29 1.205(2) . ?
O6 C29 1.307(11) . ?
O6 C30 1.439(16) . ?
N1 C1 1.3748(18) . ?
N1 C4 1.4071(19) . ?
N1 C12 1.399(2) . ?
N2 H2 0.8600 . ?
N2 C13 1.4667(18) . ?
N2 C24 1.3485(19) . ?
C1 C2 1.392(2) . ?
C1 C13 1.522(2) . ?
C2 C3 1.408(2) . ?
C2 C29 1.457(2) . ?
C3 H3 0.9300 . ?
C3 C4 1.365(2) . ?
C4 C5 1.439(2) . ?
C5 C6 1.401(2) . ?
C5 C10 1.403(2) . ?
C6 H6 0.9300 . ?
C6 C7 1.380(3) . ?
C7 H7 0.9300 . ?
C7 C8 1.383(3) . ?
C8 H8 0.9300 . ?
C8 C9 1.373(3) . ?
C9 H9 0.9300 . ?
C9 C10 1.405(2) . ?
C10 C11 1.435(2) . ?
C11 H11 0.9300 . ?
C11 C12 1.330(2) . ?
C12 H12 0.9300 . ?
C13 C14 1.558(2) . ?
C13 C16 1.480(2) . ?
C15 H15A 0.9600 . ?
C15 H15B 0.9600 . ?
C15 H15C 0.9600 . ?
C16 C17 1.190(2) . ?
C17 C18 1.440(2) . ?
C18 C19 1.391(2) . ?
C18 C23 1.387(2) . ?
C19 H19 0.9300 . ?
C19 C20 1.381(3) . ?
C20 H20 0.9300 . ?
C20 C21 1.363(3) . ?
C21 H21 0.9300 . ?
C21 C22 1.370(3) . ?
C22 H22 0.9300 . ?
C22 C23 1.377(3) . ?
C23 H23 0.9300 . ?
C25 C26 1.499(3) . ?
C25 C27 1.500(3) . ?
C25 C28 1.516(3) . ?
C26 H26A 0.9600 . ?
C26 H26B 0.9600 . ?
C26 H26C 0.9600 . ?
C27 H27A 0.9600 . ?
C27 H27B 0.9600 . ?
C27 H27C 0.9600 . ?
C28 H28A 0.9600 . ?
C28 H28B 0.9600 . ?
C28 H28C 0.9600 . ?
C29 O6A 1.422(16) . ?
C30 H30A 0.9700 . ?
C30 H30B 0.9700 . ?
C30 C31 1.512(11) . ?
C31 H31A 0.9600 . ?
C31 H31B 0.9600 . ?
C31 H31C 0.9600 . ?
O6A C30A 1.666(19) . ?
C30A H30C 0.9700 . ?
C30A H30D 0.9700 . ?
C30A C31A 1.468(15) . ?
C31A H31D 0.9600 . ?
C31A H31E 0.9600 . ?
C31A H31F 0.9600 . ?

loop_
_geom_torsion_atom_site_label_1
_geom_torsion_atom_site_label_2
_geom_torsion_atom_site_label_3
_geom_torsion_atom_site_label_4
_geom_torsion
_geom_torsion_site_symmetry_1
_geom_torsion_site_symmetry_2
_geom_torsion_site_symmetry_3
_geom_torsion_site_symmetry_4
_geom_torsion_publ_flag
O5 C29 O6A C30A 26.0(12) . . . . ?
N1 C1 C2 C3 0.74(17) . . . . ?
N1 C1 C2 C29 179.38(14) . . . . ?
N1 C1 C13 N2 111.62(16) . . . . ?
N1 C1 C13 C14 -127.04(15) . . . . ?
N1 C1 C13 C16 -13.9(2) . . . . ?
N1 C4 C5 C6 178.59(14) . . . . ?
N1 C4 C5 C10 -0.4(2) . . . . ?
N2 C13 C14 O1 155.74(15) . . . . ?
N2 C13 C14 O2 -31.04(17) . . . . ?
C1 N1 C4 C3 0.55(17) . . . . ?
C1 N1 C4 C5 -178.83(13) . . . . ?
C1 N1 C12 C11 178.76(15) . . . . ?
C1 C2 C3 C4 -0.42(18) . . . . ?
C1 C2 C29 O5 2.3(3) . . . . ?
C1 C2 C29 O6 174.4(5) . . . . ?
C1 C2 C29 O6A -166.9(6) . . . . ?
C1 C13 C14 O1 34.4(2) . . . . ?
C1 C13 C14 O2 -152.34(12) . . . . ?
C2 C1 C13 N2 -66.56(18) . . . . ?
C2 C1 C13 C14 54.78(19) . . . . ?
C2 C1 C13 C16 167.91(14) . . . . ?
C2 C3 C4 N1 -0.07(18) . . . . ?
C2 C3 C4 C5 179.19(16) . . . . ?
C2 C29 O6A C30A -164.8(7) . . . . ?
C3 C2 C29 O5 -179.33(17) . . . . ?
C3 C2 C29 O6 -7.2(5) . . . . ?
C3 C2 C29 O6A 11.5(6) . . . . ?
C3 C4 C5 C6 -0.6(3) . . . . ?
C3 C4 C5 C10 -179.59(17) . . . . ?
C4 N1 C1 C2 -0.79(16) . . . . ?
C4 N1 C1 C13 -179.26(13) . . . . ?
C4 N1 C12 C11 -3.1(2) . . . . ?
C4 C5 C6 C7 -178.96(16) . . . . ?
C4 C5 C10 C9 179.44(14) . . . . ?
C4 C5 C10 C11 -1.4(2) . . . . ?
C5 C6 C7 C8 -0.5(3) . . . . ?
C5 C10 C11 C12 1.1(2) . . . . ?
C6 C5 C10 C9 0.4(2) . . . . ?
C6 C5 C10 C11 179.56(14) . . . . ?
C6 C7 C8 C9 0.4(3) . . . . ?
C7 C8 C9 C10 0.0(3) . . . . ?
C8 C9 C10 C5 -0.5(3) . . . . ?
C8 C9 C10 C11 -179.56(16) . . . . ?
C9 C10 C11 C12 -179.84(16) . . . . ?
C10 C5 C6 C7 0.0(2) . . . . ?
C10 C11 C12 N1 1.2(2) . . . . ?
C12 N1 C1 C2 177.48(15) . . . . ?
C12 N1 C1 C13 -1.0(2) . . . . ?
C12 N1 C4 C3 -177.93(13) . . . . ?
C12 N1 C4 C5 2.7(2) . . . . ?
C13 N2 C24 O3 -2.3(2) . . . . ?
C13 N2 C24 O4 178.94(12) . . . . ?
C13 C1 C2 C3 179.24(14) . . . . ?
C13 C1 C2 C29 -2.1(2) . . . . ?
C15 O2 C14 O1 -5.0(2) . . . . ?
C15 O2 C14 C13 -178.08(14) . . . . ?
C16 C13 C14 O1 -88.87(17) . . . . ?
C16 C13 C14 O2 84.36(14) . . . . ?
C17 C18 C19 C20 -178.63(16) . . . . ?
C17 C18 C23 C22 178.16(16) . . . . ?
C18 C19 C20 C21 0.4(3) . . . . ?
C19 C18 C23 C22 -0.2(3) . . . . ?
C19 C20 C21 C22 -0.1(3) . . . . ?
C20 C21 C22 C23 -0.4(3) . . . . ?
C21 C22 C23 C18 0.5(3) . . . . ?
C23 C18 C19 C20 -0.3(3) . . . . ?
C24 O4 C25 C26 61.9(2) . . . . ?
C24 O4 C25 C27 -63.5(2) . . . . ?
C24 O4 C25 C28 178.62(17) . . . . ?
C24 N2 C13 C1 -67.05(17) . . . . ?
C24 N2 C13 C14 172.56(13) . . . . ?
C24 N2 C13 C16 62.62(17) . . . . ?
C25 O4 C24 O3 -2.0(3) . . . . ?
C25 O4 C24 N2 176.76(14) . . . . ?
C29 O6 C30 C31 128.3(6) . . . . ?
C29 C2 C3 C4 -179.05(15) . . . . ?
C29 O6A C30A C31A 163.2(10) . . . . ?
C30 O6 C29 O5 -30.8(12) . . . . ?
C30 O6 C29 C2 156.5(9) . . . . ?
